data_7047766
loop_
_publ_author_name
'Elsayed Moussa, Mehdi'
'Piesch, Martin'
'Fleischmann, Martin'
'Schreiner, Andrea'
'Seidl, Michael'
'Scheer, Manfred'

_publ_section_title
;
 Highly soluble Cu(i)-acetonitrile salts as building blocks for novel
 phosphorus-rich organometallic-inorganic compounds.
;
_journal_issue 45
_journal_name_full 'Dalton transactions (Cambridge, England : 2003)'
_journal_page_first 16031
_journal_page_last 16035
_journal_paper_doi 10.1039/c8dt03723j
_journal_volume 47
_journal_year 2018
_chemical_formula_moiety 'C28 H20 Cu Mo4 O8 P4, Al C36 F46 O3, 1[CH2Cl2], 1[CH2Cl2]'
_chemical_formula_sum 'C66 H24 Al Cl4 Cu F46 Mo4 O11 P4'
_chemical_formula_weight 2606.81
_space_group_crystal_system triclinic
_space_group_IT_number 2
_space_group_name_Hall '-P 1'
_space_group_name_H-M_alt 'P -1'
_symmetry_space_group_name_Hall '-P 1'
_symmetry_space_group_name_H-M 'P -1'
_atom_sites_solution_hydrogens geom
_atom_sites_solution_primary dual
_audit_creation_date 2018-07-12
_audit_creation_method
;
Olex2 1.2
(compiled 2018.05.29 svn.r3508 for OlexSys, GUI svn.r5506)
;
_audit_update_record
;
2018-09-07 deposited with the CCDC.
2018-10-10 downloaded from the CCDC.
;
_cell_angle_alpha 111.280(2)
_cell_angle_beta 95.785(2)
_cell_angle_gamma 96.565(2)
_cell_formula_units_Z 2
_cell_length_a 11.2007(3)
_cell_length_b 18.7374(4)
_cell_length_c 21.9873(6)
_cell_measurement_reflns_used 14716
_cell_measurement_temperature 123.0(10)
_cell_measurement_theta_max 32.1520
_cell_measurement_theta_min 3.5130
_cell_volume 4220.9(2)
_computing_cell_refinement 'CrysAlisPro 1.171.39.37b (Rigaku OD, 2017)'
_computing_data_collection 'CrysAlisPro 1.171.39.37b (Rigaku OD, 2017)'
_computing_data_reduction 'CrysAlisPro 1.171.39.37b (Rigaku OD, 2017)'
_computing_molecular_graphics 'Olex2 (Dolomanov et al., 2009)'
_computing_publication_material 'Olex2 (Dolomanov et al., 2009)'
_computing_structure_refinement 'ShelXL (Sheldrick, 2015)'
_computing_structure_solution 'ShelXT (Sheldrick, 2015)'
_diffrn_ambient_temperature 123.0(10)
_diffrn_detector 'CCD plate'
_diffrn_detector_area_resol_mean 10.5096
_diffrn_detector_type AtlasS2
_diffrn_measured_fraction_theta_full 0.993
_diffrn_measured_fraction_theta_max 0.865
_diffrn_measurement_details
;
List of Runs (angles in degrees, time in seconds):

  # Type    Start    End  Width  t~exp~   \w     \q     \k     \f   Frames
#--------------------------------------------------------------------------
  1  \w   -109.00 -35.00   1.00  250.00    --  -18.71-178.00  90.00   74
  2  \w    -20.00  28.00   1.00  250.00    --   19.65  96.00 -67.00   48
  3  \w    -54.00  49.00   1.00  250.00    --   19.65 -57.00 -30.00  103
  4  \w    -59.00  53.00   1.00  250.00    --   19.65 -77.00  90.00  112
;
_diffrn_measurement_device 'four-circle diffractometer'
_diffrn_measurement_device_type 'Xcalibur, AtlasS2, Gemini ultra'
_diffrn_measurement_method '\w scans'
_diffrn_orient_matrix_type 'CrysAlisPro convention (1999,Acta A55,543-557)'
_diffrn_orient_matrix_UB_11 0.0277908000
_diffrn_orient_matrix_UB_12 0.0212330000
_diffrn_orient_matrix_UB_13 -0.0172115000
_diffrn_orient_matrix_UB_21 -0.0039562000
_diffrn_orient_matrix_UB_22 -0.0349070000
_diffrn_orient_matrix_UB_23 -0.0279224000
_diffrn_orient_matrix_UB_31 -0.0580835000
_diffrn_orient_matrix_UB_32 0.0050930000
_diffrn_orient_matrix_UB_33 -0.0123145000
_diffrn_radiation_monochromator graphite
_diffrn_radiation_probe x-ray
_diffrn_radiation_type MoK\a
_diffrn_radiation_wavelength 0.71073
_diffrn_reflns_av_R_equivalents 0.0396
_diffrn_reflns_av_unetI/netI 0.0821
_diffrn_reflns_Laue_measured_fraction_full 0.993
_diffrn_reflns_Laue_measured_fraction_max 0.865
_diffrn_reflns_limit_h_max 15
_diffrn_reflns_limit_h_min -15
_diffrn_reflns_limit_k_max 26
_diffrn_reflns_limit_k_min -24
_diffrn_reflns_limit_l_max 31
_diffrn_reflns_limit_l_min -32
_diffrn_reflns_number 41468
_diffrn_reflns_point_group_measured_fraction_full 0.993
_diffrn_reflns_point_group_measured_fraction_max 0.865
_diffrn_reflns_theta_full 25.242
_diffrn_reflns_theta_max 32.603
_diffrn_reflns_theta_min 3.500
_diffrn_source 'fine-focus sealed X-ray tube'
_diffrn_source_type 'Enhance (Mo) X-ray Source'
_exptl_absorpt_coefficient_mu 1.197
_exptl_absorpt_correction_T_max 0.916
_exptl_absorpt_correction_T_min 0.827
_exptl_absorpt_correction_type analytical
_exptl_absorpt_process_details
;
CrysAlisPro 1.171.39.37b (Rigaku Oxford Diffraction, 2017)
Analytical numeric absorption correction using a multifaceted crystal
            model based on expressions derived by R.C. Clark & J.S. Reid.
(Clark, R. C. & Reid, J. S. (1995). Acta Cryst. A51, 887-897)
Empirical absorption correction using spherical harmonics,
 implemented in SCALE3 ABSPACK scaling algorithm.
;
_exptl_crystal_colour red
_exptl_crystal_colour_primary red
_exptl_crystal_density_diffrn 2.051
_exptl_crystal_description block
_exptl_crystal_F_000 2520
_exptl_crystal_size_max 0.261
_exptl_crystal_size_mid 0.195
_exptl_crystal_size_min 0.096
_refine_diff_density_max 1.530
_refine_diff_density_min -2.018
_refine_diff_density_rms 0.117
_refine_ls_extinction_method none
_refine_ls_goodness_of_fit_ref 0.959
_refine_ls_hydrogen_treatment constr
_refine_ls_matrix_type full
_refine_ls_number_parameters 1244
_refine_ls_number_reflns 26612
_refine_ls_number_restraints 42
_refine_ls_restrained_S_all 0.958
_refine_ls_R_factor_all 0.0770
_refine_ls_R_factor_gt 0.0479
_refine_ls_shift/su_max 0.001
_refine_ls_shift/su_mean 0.000
_refine_ls_structure_factor_coef Fsqd
_refine_ls_weighting_details 'w=1/[\s^2^(Fo^2^)+(0.0441P)^2^] where P=(Fo^2^+2Fc^2^)/3'
_refine_ls_weighting_scheme calc
_refine_ls_wR_factor_gt 0.0994
_refine_ls_wR_factor_ref 0.1126
_reflns_Friedel_coverage 0.000
_reflns_number_gt 18298
_reflns_number_total 26612
_reflns_threshold_expression 'I > 2\s(I)'
_cod_data_source_file c8dt03723j2.cif
_cod_data_source_block abs249_ap_abs
_cod_depositor_comments 'Adding full bibliography for 7047765--7047770.cif.'
_cod_database_code 7047766
_shelx_shelxl_version_number 2018/3
_chemical_oxdiff_formula AlC65Cl2CuF46H22Mo4O11P4
_chemical_oxdiff_usercomment 'red-orange block'
_shelx_space_group_comment
;
The symmetry employed for this shelxl refinement is uniquely defined
by the following loop, which should always be used as a source of
symmetry information in preference to the above space-group names.
They are only intended as comments.
;
_shelx_estimated_absorpt_t_max 0.894
_shelx_estimated_absorpt_t_min 0.745
_reflns_odcompleteness_completeness 99.13
_reflns_odcompleteness_iscentric 1
_reflns_odcompleteness_theta 29.97
_olex2_refinement_description
;
1. Fixed Uiso
 At 1.2 times of:
  All C(H) groups
2. Uiso/Uaniso restraints and constraints
C5B \\sim C6B \\sim C4B \\sim C3B \\sim C7B \\sim O2A: within 1.6A with sigma
of 0.02 and sigma for terminal atoms of 0.02
3. Others
 Sof(C5B)=Sof(H5B)=Sof(C7B)=Sof(H7B)=Sof(C2B)=Sof(C6B)=Sof(H6B)=Sof(C4B)=
 Sof(H4B)=Sof(C3B)=Sof(H3B)=Sof(O2B)=1-FVAR(1)
 Sof(C5A)=Sof(H5A)=Sof(C4A)=Sof(H4A)=Sof(C6A)=Sof(H6A)=Sof(C3A)=Sof(H3A)=
 Sof(C7A)=Sof(H7A)=Sof(C2A)=Sof(O2A)=FVAR(1)
4.a Aromatic/amide H refined with riding coordinates:
 C28(H28), C26(H26), C24(H24), C27(H27), C25(H25), C21(H21), C17(H17),
 C18(H18), C19(H19), C20(H20), C11(H11), C14(H14), C13(H13), C10(H10), C12(H12),
  C5A(H5A), C5B(H5B), C7B(H7B), C4A(H4A), C6A(H6A), C3A(H3A), C7A(H7A),
 C6B(H6B), C4B(H4B), C3B(H3B)
;
_smtbx_masks_special_details
;
A solvent mask was calculated and 184.0 electrons were 
found in a volume of 697.0\%A^3 in 3 voids. 
This is consistent with the presence of 
1[CH2Cl2], 1[CH2Cl2] per formula unit 
which account for 168.0 electrons.
;
_olex2_submission_special_instructions 'No special instructions were received'
_oxdiff_exptl_absorpt_empirical_details
;
Empirical correction (ABSPACK) includes:
- Absorption correction using spherical harmonics
- Frame scaling
;
_oxdiff_exptl_absorpt_empirical_full_max 1.158
_oxdiff_exptl_absorpt_empirical_full_min 0.907

loop_
_space_group_symop_operation_xyz
'x, y, z'
'-x, -y, -z'

loop_
_atom_site_label
_atom_site_type_symbol
_atom_site_fract_x
_atom_site_fract_y
_atom_site_fract_z
_atom_site_U_iso_or_equiv
_atom_site_adp_type
_atom_site_occupancy
_atom_site_site_symmetry_order
_atom_site_calc_flag
_atom_site_refinement_flags_posn
_atom_site_refinement_flags_adp
_atom_site_refinement_flags_occupancy
_atom_site_disorder_assembly
_atom_site_disorder_group
Mo4 Mo 0.38505(2) -0.27056(2) 0.72655(2) 0.01706(6) Uani 1 1 d . . . . .
Mo3 Mo 0.27509(2) -0.14260(2) 0.69697(2) 0.02143(6) Uani 1 1 d . . . . .
Mo2 Mo 0.65529(3) 0.12899(2) 0.93837(2) 0.03755(8) Uani 1 1 d . . . . .
Cu1 Cu 0.41661(4) -0.07934(2) 0.89059(2) 0.02451(9) Uani 1 1 d . . . . .
P3 P 0.45262(7) -0.12561(4) 0.77863(4) 0.02028(16) Uani 1 1 d . . . . .
P4 P 0.28497(7) -0.17185(5) 0.80054(4) 0.02092(16) Uani 1 1 d . . . . .
P2 P 0.45225(9) 0.05159(5) 0.93163(4) 0.02949(19) Uani 1 1 d . . . . .
Al1 Al 0.82476(7) 0.36279(5) 0.70485(4) 0.01546(17) Uani 1 1 d . . . . .
P1 P 0.54144(9) 0.12089(5) 1.02646(4) 0.0305(2) Uani 1 1 d . . . . .
F31 F 1.04993(15) 0.49282(10) 0.73320(9) 0.0242(4) Uani 1 1 d . . . . .
F46 F 0.90274(14) 0.31174(10) 0.82318(9) 0.0232(4) Uani 1 1 d . . . . .
F1 F 0.96500(14) 0.34337(10) 0.71595(8) 0.0203(3) Uani 1 1 d . . . . .
F10 F 0.65373(15) 0.24594(10) 0.76095(8) 0.0229(4) Uani 1 1 d . . . . .
F41 F 0.86147(16) 0.55399(10) 0.79864(9) 0.0260(4) Uani 1 1 d . . . . .
F17 F 0.94504(15) 0.57847(10) 0.68606(9) 0.0249(4) Uani 1 1 d . . . . .
F4 F 0.54509(16) 0.23443(11) 0.54620(9) 0.0290(4) Uani 1 1 d . . . . .
F11 F 0.56844(15) 0.12852(10) 0.69580(9) 0.0277(4) Uani 1 1 d . . . . .
F26 F 0.81300(15) 0.40924(11) 0.49859(8) 0.0252(4) Uani 1 1 d . . . . .
F24 F 0.58401(16) 0.37643(11) 0.49758(9) 0.0306(4) Uani 1 1 d . . . . .
F25 F 0.77537(15) 0.32080(10) 0.54035(8) 0.0234(4) Uani 1 1 d . . . . .
F38 F 0.61699(16) 0.49008(11) 0.76243(9) 0.0276(4) Uani 1 1 d . . . . .
F35 F 0.55580(15) 0.38470(10) 0.83228(9) 0.0267(4) Uani 1 1 d . . . . .
F19 F 0.71050(15) 0.56276(10) 0.68512(8) 0.0254(4) Uani 1 1 d . . . . .
F18 F 0.92806(15) 0.54620(10) 0.57951(9) 0.0264(4) Uani 1 1 d . . . . .
F40 F 0.83450(16) 0.59579(10) 0.90201(9) 0.0284(4) Uani 1 1 d . . . . .
F33 F 0.75542(16) 0.37162(10) 0.89685(9) 0.0267(4) Uani 1 1 d . . . . .
F23 F 0.60059(15) 0.40090(11) 0.60250(9) 0.0263(4) Uani 1 1 d . . . . .
F32 F 0.79816(16) 0.49479(11) 0.95599(8) 0.0285(4) Uani 1 1 d . . . . .
F3 F 0.71509(16) 0.14729(11) 0.53595(9) 0.0312(4) Uani 1 1 d . . . . .
F2 F 0.61936(17) 0.07363(10) 0.57741(9) 0.0325(4) Uani 1 1 d . . . . .
F22 F 0.67575(17) 0.51870(11) 0.51617(9) 0.0314(4) Uani 1 1 d . . . . .
F21 F 0.54438(16) 0.52302(12) 0.58315(10) 0.0354(5) Uani 1 1 d . . . . .
F34 F 0.56645(16) 0.44623(12) 0.93817(9) 0.0327(4) Uani 1 1 d . . . . .
F36 F 0.61087(17) 0.58058(11) 0.93128(9) 0.0337(5) Uani 1 1 d . . . . .
F30 F 1.26953(16) 0.45992(12) 0.74100(11) 0.0387(5) Uani 1 1 d . . . . .
F39 F 0.65292(18) 0.61132(11) 0.82796(10) 0.0350(5) Uani 1 1 d . . . . .
O11 O 0.77548(17) 0.40268(11) 0.78142(9) 0.0173(4) Uani 1 1 d . . . . .
F37 F 0.46831(16) 0.51131(12) 0.84860(10) 0.0342(5) Uani 1 1 d . . . . .
F5 F 0.46894(18) 0.11203(12) 0.49998(9) 0.0383(5) Uani 1 1 d . . . . .
F12 F 0.76675(17) 0.12577(12) 0.75077(10) 0.0332(5) Uani 1 1 d . . . . .
F8 F 0.50967(16) 0.30401(11) 0.68805(9) 0.0296(4) Uani 1 1 d . . . . .
F7 F 0.37830(17) 0.11060(12) 0.60267(10) 0.0387(5) Uani 1 1 d . . . . .
F20 F 0.76501(17) 0.63017(11) 0.62778(10) 0.0322(4) Uani 1 1 d . . . . .
F16 F 0.91744(16) 0.22170(11) 0.59499(9) 0.0293(4) Uani 1 1 d . . . . .
F9 F 0.41023(16) 0.22013(13) 0.71874(10) 0.0370(5) Uani 1 1 d . . . . .
F27 F 0.99421(18) 0.35246(12) 0.49993(9) 0.0366(5) Uani 1 1 d . . . . .
F6 F 0.34325(17) 0.21607(13) 0.58913(10) 0.0399(5) Uani 1 1 d . . . . .
O10 O 0.82489(16) 0.43011(11) 0.66684(9) 0.0160(4) Uani 1 1 d . . . . .
F42 F 1.04789(16) 0.58352(10) 0.90031(10) 0.0345(5) Uani 1 1 d . . . . .
O9 O 0.72736(17) 0.27684(11) 0.65525(10) 0.0177(4) Uani 1 1 d . . . . .
F45 F 1.12464(17) 0.28909(11) 0.84483(11) 0.0382(5) Uani 1 1 d . . . . .
F13 F 0.97938(19) 0.09134(14) 0.77578(11) 0.0462(6) Uani 1 1 d . . . . .
F43 F 1.26604(17) 0.55677(12) 0.92438(11) 0.0418(5) Uani 1 1 d . . . . .
F44 F 1.31161(17) 0.41004(13) 0.89859(12) 0.0483(6) Uani 1 1 d . . . . .
F28 F 1.2199(2) 0.33169(15) 0.51090(12) 0.0544(7) Uani 1 1 d . . . . .
O7 O 0.6076(2) -0.24248(14) 0.83449(12) 0.0355(6) Uani 1 1 d . . . . .
O1 O 0.5693(2) 0.31900(14) 1.09003(12) 0.0392(6) Uani 1 1 d . . . . .
F15 F 1.12706(18) 0.18484(15) 0.62225(12) 0.0542(7) Uani 1 1 d . . . . .
F29 F 1.36414(18) 0.38531(14) 0.63071(13) 0.0528(6) Uani 1 1 d . . . . .
O8 O 0.5774(2) -0.24879(15) 0.63765(13) 0.0401(6) Uani 1 1 d . . . . .
F14 F 1.16460(19) 0.11744(16) 0.71181(13) 0.0592(7) Uani 1 1 d . . . . .
O6 O 0.0213(2) -0.24472(16) 0.67739(14) 0.0450(7) Uani 1 1 d . . . . .
C22 C 0.5256(3) -0.25111(17) 0.79610(16) 0.0249(6) Uani 1 1 d . . . . .
O5 O 0.1811(3) -0.00070(16) 0.79454(13) 0.0511(8) Uani 1 1 d . . . . .
C23 C 0.5070(3) -0.25406(18) 0.67054(16) 0.0267(7) Uani 1 1 d . . . . .
O3 O 0.5439(3) 0.05750(16) 0.78731(13) 0.0568(8) Uani 1 1 d . . . . .
C34 C 0.6076(3) 0.20054(17) 0.69788(15) 0.0207(6) Uani 1 1 d . . . . .
C29 C 0.7054(2) 0.20192(17) 0.65228(15) 0.0191(6) Uani 1 1 d . . . . .
O4 O 0.7304(3) -0.03269(18) 0.91593(17) 0.0643(9) Uani 1 1 d . . . . .
C41 C 0.8748(2) 0.44410(16) 0.61724(14) 0.0168(5) Uani 1 1 d . . . . .
C53 C 0.8245(3) 0.45647(17) 0.84276(14) 0.0186(6) Uani 1 1 d . . . . .
C52 C 1.0854(3) 0.45197(17) 0.67622(16) 0.0215(6) Uani 1 1 d . . . . .
C51 C 1.2020(3) 0.43692(19) 0.68167(18) 0.0286(7) Uani 1 1 d . . . . .
C28 C 0.3905(3) -0.40013(17) 0.70035(16) 0.0251(7) Uani 1 1 d . . . . .
H28 H 0.466575 -0.417245 0.704125 0.030 Uiso 1 1 calc R . . . .
C45 C 0.6532(3) 0.41882(19) 0.55725(15) 0.0237(6) Uani 1 1 d . . . . .
C16 C 0.1156(3) -0.2084(2) 0.68597(16) 0.0308(7) Uani 1 1 d . . . . .
C59 C 0.9589(3) 0.44974(17) 0.86190(14) 0.0194(6) Uani 1 1 d . . . . .
C26 C 0.2132(3) -0.35577(18) 0.72433(16) 0.0291(7) Uani 1 1 d . . . . .
H26 H 0.148609 -0.337397 0.747397 0.035 Uiso 1 1 calc R . . . .
C58 C 0.8007(3) 0.53657(17) 0.84223(15) 0.0217(6) Uani 1 1 d . . . . .
C24 C 0.3296(3) -0.39376(17) 0.64301(15) 0.0242(6) Uani 1 1 d . . . . .
H24 H 0.358177 -0.405673 0.601766 0.029 Uiso 1 1 calc R . . . .
C47 C 1.0068(2) 0.42631(17) 0.61540(15) 0.0196(6) Uani 1 1 d . . . . .
C36 C 0.8498(3) 0.14051(18) 0.71533(16) 0.0251(7) Uani 1 1 d . . . . .
C27 C 0.3176(3) -0.37639(18) 0.75072(16) 0.0283(7) Uani 1 1 d . . . . .
H27 H 0.335762 -0.374666 0.794427 0.034 Uiso 1 1 calc R . . . .
C35 C 0.8252(3) 0.17380(17) 0.66932(15) 0.0215(6) Uani 1 1 d . . . . .
C44 C 0.6547(3) 0.5056(2) 0.57053(16) 0.0268(7) Uani 1 1 d . . . . .
C54 C 0.7495(3) 0.44228(18) 0.89508(14) 0.0208(6) Uani 1 1 d . . . . .
C32 C 0.4309(3) 0.1812(2) 0.60657(17) 0.0283(7) Uani 1 1 d . . . . .
C30 C 0.6421(3) 0.14739(18) 0.58090(15) 0.0224(6) Uani 1 1 d . . . . .
C31 C 0.5225(3) 0.16925(19) 0.55808(16) 0.0264(7) Uani 1 1 d . . . . .
C57 C 0.6638(3) 0.53884(18) 0.82433(16) 0.0239(6) Uani 1 1 d . . . . .
C64 C 0.9878(3) 0.37553(17) 0.84867(14) 0.0205(6) Uani 1 1 d . . . . .
C25 C 0.2205(3) -0.36698(17) 0.65779(16) 0.0250(7) Uani 1 1 d . . . . .
H25 H 0.161665 -0.357921 0.628315 0.030 Uiso 1 1 calc R . . . .
C46 C 0.7828(3) 0.39705(17) 0.55286(14) 0.0194(6) Uani 1 1 d . . . . .
C15 C 0.2157(3) -0.0537(2) 0.75998(17) 0.0345(8) Uani 1 1 d . . . . .
C62 C 1.1989(3) 0.4230(2) 0.88624(17) 0.0307(7) Uani 1 1 d . . . . .
C49 C 1.1759(3) 0.3707(2) 0.5656(2) 0.0356(8) Uani 1 1 d . . . . .
C61 C 1.1753(3) 0.4964(2) 0.89909(16) 0.0293(7) Uani 1 1 d . . . . .
C1 C 0.5138(3) 0.27009(19) 1.04519(17) 0.0335(8) Uani 1 1 d . . . . .
C21 C 0.2186(4) -0.0912(2) 0.62040(17) 0.0381(9) Uani 1 1 d . . . . .
H21 H 0.148411 -0.066720 0.623447 0.046 Uiso 1 1 calc R . . . .
C40 C 0.9243(3) 0.18798(18) 0.63832(16) 0.0251(7) Uani 1 1 d . . . . .
C43 C 0.7519(3) 0.55848(18) 0.62897(15) 0.0223(6) Uani 1 1 d . . . . .
C42 C 0.8768(3) 0.53179(17) 0.62811(14) 0.0198(6) Uani 1 1 d . . . . .
C60 C 1.0579(3) 0.50931(18) 0.88674(15) 0.0239(6) Uani 1 1 d . . . . .
C37 C 0.9618(3) 0.1222(2) 0.72957(18) 0.0325(8) Uani 1 1 d . . . . .
C55 C 0.6124(3) 0.44700(19) 0.88370(15) 0.0239(6) Uani 1 1 d . . . . .
C63 C 1.1042(3) 0.36195(19) 0.86015(16) 0.0258(7) Uani 1 1 d . . . . .
C48 C 1.0578(3) 0.38422(19) 0.56113(17) 0.0273(7) Uani 1 1 d . . . . .
C33 C 0.4898(3) 0.2290(2) 0.67881(16) 0.0256(7) Uani 1 1 d . . . . .
C17 C 0.2209(3) -0.1706(2) 0.58451(16) 0.0346(8) Uani 1 1 d . . . . .
H17 H 0.153098 -0.208871 0.559167 0.042 Uiso 1 1 calc R . . . .
C18 C 0.3418(3) -0.1824(2) 0.59318(16) 0.0323(8) Uani 1 1 d . . . . .
H18 H 0.370297 -0.230390 0.574514 0.039 Uiso 1 1 calc R . . . .
C50 C 1.2496(3) 0.3974(2) 0.6260(2) 0.0374(9) Uani 1 1 d . . . . .
C56 C 0.5867(3) 0.52007(19) 0.87245(15) 0.0261(7) Uani 1 1 d . . . . .
C19 C 0.4141(4) -0.1109(2) 0.63437(17) 0.0374(9) Uani 1 1 d . . . . .
H19 H 0.499336 -0.102423 0.648463 0.045 Uiso 1 1 calc R . . . .
C39 C 1.0367(3) 0.1689(2) 0.65274(19) 0.0346(8) Uani 1 1 d . . . . .
C38 C 1.0559(3) 0.1364(2) 0.69881(19) 0.0371(9) Uani 1 1 d . . . . .
C20 C 0.3375(4) -0.0546(2) 0.65078(18) 0.0404(9) Uani 1 1 d . . . . .
H20 H 0.361851 -0.001165 0.677706 0.049 Uiso 1 1 calc R . . . .
C11 C 0.7479(4) 0.2606(2) 0.9744(2) 0.0450(10) Uani 1 1 d . . . . .
H11 H 0.702974 0.302401 0.983284 0.054 Uiso 1 1 calc R . . . .
C14 C 0.8547(5) 0.1697(3) 0.9865(2) 0.0590(12) Uani 1 1 d . . . . .
H14 H 0.894568 0.138873 1.005440 0.071 Uiso 1 1 calc R . . . .
C8 C 0.5828(4) 0.0837(2) 0.84257(18) 0.0443(10) Uani 1 1 d . . . . .
C13 C 0.8468(4) 0.1621(3) 0.9198(2) 0.0565(12) Uani 1 1 d . . . . .
H13 H 0.880510 0.125700 0.886182 0.068 Uiso 1 1 calc R . . . .
C9 C 0.6991(4) 0.0253(2) 0.9245(2) 0.0453(10) Uani 1 1 d . . . . .
C10 C 0.7936(4) 0.2307(2) 1.0205(2) 0.0508(11) Uani 1 1 d . . . . .
H10 H 0.784910 0.248143 1.065924 0.061 Uiso 1 1 calc R . . . .
C12 C 0.7803(4) 0.2179(2) 0.9126(2) 0.0511(11) Uani 1 1 d . . . . .
H12 H 0.760273 0.225894 0.872767 0.061 Uiso 1 1 calc R . . . .
C5A C 0.2180(13) 0.1553(9) 1.0122(6) 0.035(2) Uani 0.512(4) 1 d . . P A 1
H5A H 0.217985 0.131158 1.043497 0.042 Uiso 0.512(4) 1 calc R . P A 1
C5B C 0.4554(17) 0.2280(8) 0.8752(9) 0.040(3) Uani 0.488(4) 1 d . U P A 2
H5B H 0.529238 0.229840 0.857621 0.048 Uiso 0.488(4) 1 calc R . P A 2
C7B C 0.3060(7) 0.2633(4) 0.9404(4) 0.0349(17) Uani 0.488(4) 1 d . U P A 2
H7B H 0.262505 0.291632 0.973613 0.042 Uiso 0.488(4) 1 calc R . P A 2
C4A C 0.2410(7) 0.2340(4) 1.0265(3) 0.0340(17) Uani 0.512(4) 1 d . . P A 1
H4A H 0.259729 0.273233 1.069683 0.041 Uiso 0.512(4) 1 calc R . P A 1
C6A C 0.1938(6) 0.1160(4) 0.9413(4) 0.0359(17) Uani 0.512(4) 1 d . . P A 1
H6A H 0.174777 0.061470 0.917614 0.043 Uiso 0.512(4) 1 calc R . P A 1
C3A C 0.2324(7) 0.2473(4) 0.9670(4) 0.0379(18) Uani 0.512(4) 1 d . . P A 1
H3A H 0.243434 0.296209 0.962738 0.046 Uiso 0.512(4) 1 calc R . P A 1
C7A C 0.2035(8) 0.1720(5) 0.9141(4) 0.0401(19) Uani 0.512(4) 1 d . . P A 1
H7A H 0.192809 0.162465 0.868228 0.048 Uiso 0.512(4) 1 calc R . P A 1
C2B C 0.2991(9) 0.1644(5) 1.0135(4) 0.0348(18) Uani 0.488(4) 1 d . . P A 2
C6B C 0.4222(7) 0.2889(4) 0.9295(3) 0.0360(18) Uani 0.488(4) 1 d . U P A 2
H6B H 0.470528 0.338200 0.953991 0.043 Uiso 0.488(4) 1 calc R . P A 2
C4B C 0.3596(8) 0.1653(5) 0.8530(4) 0.0404(19) Uani 0.488(4) 1 d . U P A 2
H4B H 0.357520 0.116873 0.817944 0.049 Uiso 0.488(4) 1 calc R . P A 2
C2A C 0.4543(8) 0.2211(5) 0.9052(4) 0.036(2) Uani 0.512(4) 1 d . . P A 1
C3B C 0.2658(9) 0.1868(5) 0.8919(4) 0.041(2) Uani 0.488(4) 1 d . U P A 2
H3B H 0.189456 0.155507 0.886548 0.050 Uiso 0.488(4) 1 calc R . P A 2
O2B O 0.2192(10) 0.1550(7) 1.0376(5) 0.052(2) Uani 0.488(4) 1 d . . P A 2
O2A O 0.4752(12) 0.2485(5) 0.8681(6) 0.049(2) Uani 0.512(4) 1 d . U P A 1
Mo1 Mo 0.41351(4) 0.18507(2) 0.96762(2) 0.04600(10) Uani 1 1 d . . . . .

loop_
_atom_site_aniso_label
_atom_site_aniso_U_11
_atom_site_aniso_U_22
_atom_site_aniso_U_33
_atom_site_aniso_U_23
_atom_site_aniso_U_13
_atom_site_aniso_U_12
Mo4 0.02239(12) 0.01364(11) 0.01394(12) 0.00440(10) 0.00302(9) 0.00073(9)
Mo3 0.03103(14) 0.01818(13) 0.01457(13) 0.00609(10) 0.00116(10) 0.00448(10)
Mo2 0.0719(2) 0.01821(14) 0.02058(15) 0.00826(12) 0.00658(14) -0.00315(14)
Cu1 0.0454(2) 0.01427(17) 0.01271(18) 0.00486(15) 0.00155(16) 0.00382(16)
P3 0.0295(4) 0.0152(4) 0.0147(4) 0.0058(3) 0.0014(3) -0.0005(3)
P4 0.0290(4) 0.0186(4) 0.0153(4) 0.0061(3) 0.0054(3) 0.0038(3)
P2 0.0546(6) 0.0141(4) 0.0183(4) 0.0064(3) -0.0008(4) 0.0048(4)
Al1 0.0155(4) 0.0167(4) 0.0146(4) 0.0070(3) 0.0017(3) 0.0015(3)
P1 0.0596(6) 0.0157(4) 0.0158(4) 0.0083(3) -0.0021(4) 0.0044(4)
F31 0.0221(9) 0.0238(9) 0.0246(10) 0.0098(8) -0.0043(7) -0.0005(7)
F46 0.0209(9) 0.0201(9) 0.0282(10) 0.0113(8) -0.0012(7) -0.0009(7)
F1 0.0165(8) 0.0220(9) 0.0241(9) 0.0112(8) 0.0014(7) 0.0026(6)
F10 0.0238(9) 0.0291(10) 0.0157(9) 0.0084(8) 0.0036(7) 0.0042(7)
F41 0.0336(10) 0.0206(9) 0.0287(10) 0.0140(8) 0.0085(8) 0.0042(7)
F17 0.0237(9) 0.0183(9) 0.0287(10) 0.0081(8) -0.0061(7) -0.0015(7)
F4 0.0279(10) 0.0339(11) 0.0259(10) 0.0163(9) -0.0017(8) -0.0036(8)
F11 0.0270(10) 0.0283(10) 0.0319(11) 0.0191(9) 0.0041(8) -0.0047(7)
F26 0.0266(9) 0.0364(11) 0.0172(9) 0.0142(8) 0.0061(7) 0.0068(8)
F24 0.0242(10) 0.0378(11) 0.0209(10) 0.0057(9) -0.0081(7) -0.0009(8)
F25 0.0268(9) 0.0203(9) 0.0202(9) 0.0053(8) 0.0027(7) 0.0003(7)
F38 0.0324(10) 0.0305(10) 0.0209(10) 0.0105(8) -0.0002(8) 0.0097(8)
F35 0.0231(9) 0.0259(10) 0.0284(10) 0.0083(8) 0.0030(7) 0.0012(7)
F19 0.0271(9) 0.0294(10) 0.0215(9) 0.0100(8) 0.0046(7) 0.0096(7)
F18 0.0269(9) 0.0294(10) 0.0315(10) 0.0214(9) 0.0074(8) 0.0029(7)
F40 0.0331(10) 0.0197(9) 0.0248(10) 0.0010(8) 0.0013(8) 0.0023(7)
F33 0.0322(10) 0.0282(10) 0.0283(10) 0.0186(9) 0.0089(8) 0.0076(8)
F23 0.0182(9) 0.0350(10) 0.0263(10) 0.0131(9) 0.0047(7) 0.0001(7)
F32 0.0320(10) 0.0343(11) 0.0156(9) 0.0061(8) 0.0020(7) 0.0038(8)
F3 0.0320(10) 0.0374(11) 0.0197(10) 0.0064(9) 0.0071(8) -0.0005(8)
F2 0.0413(11) 0.0182(9) 0.0299(11) 0.0036(8) 0.0006(8) -0.0047(8)
F22 0.0392(11) 0.0371(11) 0.0225(10) 0.0167(9) -0.0009(8) 0.0113(9)
F21 0.0226(10) 0.0470(13) 0.0349(12) 0.0121(10) -0.0012(8) 0.0163(9)
F34 0.0296(10) 0.0500(13) 0.0261(10) 0.0195(10) 0.0143(8) 0.0107(9)
F36 0.0388(11) 0.0295(10) 0.0275(11) 0.0023(9) 0.0095(9) 0.0104(8)
F30 0.0223(10) 0.0358(11) 0.0593(14) 0.0267(11) -0.0145(9) -0.0007(8)
F39 0.0423(12) 0.0246(10) 0.0429(13) 0.0149(9) 0.0074(9) 0.0161(9)
O11 0.0190(10) 0.0176(10) 0.0148(10) 0.0062(8) 0.0019(8) 0.0016(8)
F37 0.0254(10) 0.0410(12) 0.0394(12) 0.0161(10) 0.0060(8) 0.0142(8)
F5 0.0381(11) 0.0402(12) 0.0228(11) 0.0051(9) -0.0088(8) -0.0129(9)
F12 0.0343(11) 0.0423(12) 0.0372(12) 0.0280(10) 0.0122(9) 0.0130(9)
F8 0.0254(10) 0.0334(11) 0.0340(11) 0.0162(9) 0.0053(8) 0.0081(8)
F7 0.0296(10) 0.0445(12) 0.0389(12) 0.0209(10) -0.0030(9) -0.0159(9)
F20 0.0390(11) 0.0234(10) 0.0383(12) 0.0164(9) 0.0011(9) 0.0101(8)
F16 0.0291(10) 0.0359(11) 0.0283(10) 0.0167(9) 0.0129(8) 0.0033(8)
F9 0.0219(10) 0.0595(14) 0.0388(12) 0.0263(11) 0.0137(8) 0.0083(9)
F27 0.0363(11) 0.0507(13) 0.0267(11) 0.0138(10) 0.0134(9) 0.0173(10)
F6 0.0212(10) 0.0613(15) 0.0431(13) 0.0288(11) -0.0001(9) 0.0035(9)
O10 0.0152(9) 0.0189(10) 0.0149(10) 0.0081(8) 0.0032(7) 0.0010(7)
F42 0.0295(10) 0.0200(9) 0.0459(13) 0.0059(9) 0.0030(9) -0.0033(7)
O9 0.0178(10) 0.0170(10) 0.0175(10) 0.0072(8) 0.0010(8) -0.0012(7)
F45 0.0311(11) 0.0293(11) 0.0560(14) 0.0194(10) -0.0029(9) 0.0091(8)
F13 0.0413(13) 0.0600(15) 0.0551(15) 0.0394(13) 0.0052(10) 0.0214(11)
F43 0.0226(10) 0.0346(12) 0.0537(14) 0.0053(10) -0.0003(9) -0.0083(8)
F44 0.0195(10) 0.0510(14) 0.0683(16) 0.0193(13) -0.0067(10) 0.0054(9)
F28 0.0476(14) 0.0734(17) 0.0563(16) 0.0274(14) 0.0323(12) 0.0339(13)
O7 0.0415(14) 0.0274(13) 0.0326(14) 0.0094(11) -0.0108(11) 0.0068(10)
O1 0.0575(17) 0.0243(13) 0.0259(14) 0.0009(11) 0.0036(12) -0.0007(11)
F15 0.0258(11) 0.0823(19) 0.0694(17) 0.0391(15) 0.0256(11) 0.0158(11)
F29 0.0202(10) 0.0629(16) 0.0892(19) 0.0391(15) 0.0152(11) 0.0205(10)
O8 0.0390(15) 0.0447(16) 0.0438(16) 0.0203(13) 0.0244(12) 0.0067(12)
F14 0.0311(12) 0.0821(19) 0.085(2) 0.0487(16) 0.0129(12) 0.0289(12)
O6 0.0315(14) 0.0519(17) 0.0492(18) 0.0199(14) 0.0009(12) -0.0004(12)
C22 0.0337(17) 0.0156(14) 0.0260(17) 0.0080(13) 0.0047(13) 0.0063(12)
O5 0.075(2) 0.0393(16) 0.0357(16) 0.0037(13) 0.0069(14) 0.0321(15)
C23 0.0306(17) 0.0220(16) 0.0252(17) 0.0072(14) 0.0006(13) 0.0040(13)
O3 0.109(3) 0.0327(15) 0.0219(14) 0.0112(12) 0.0082(15) -0.0167(15)
C34 0.0214(15) 0.0209(14) 0.0213(15) 0.0114(13) 0.0025(11) -0.0013(11)
C29 0.0170(14) 0.0182(14) 0.0214(15) 0.0072(12) 0.0034(11) 0.0006(10)
O4 0.076(2) 0.0379(17) 0.091(3) 0.0317(18) 0.0270(19) 0.0187(16)
C41 0.0154(13) 0.0180(13) 0.0171(14) 0.0078(12) 0.0006(10) 0.0007(10)
C53 0.0210(14) 0.0186(14) 0.0166(14) 0.0080(12) 0.0009(11) 0.0023(11)
C52 0.0164(14) 0.0204(14) 0.0303(17) 0.0139(13) 0.0026(12) 0.0001(11)
C51 0.0170(15) 0.0259(16) 0.047(2) 0.0230(16) -0.0046(14) -0.0006(12)
C28 0.0348(17) 0.0113(13) 0.0246(17) 0.0042(12) -0.0020(13) 0.0004(12)
C45 0.0164(14) 0.0331(17) 0.0200(16) 0.0104(14) -0.0011(11) 0.0006(12)
C16 0.0332(19) 0.0347(19) 0.0222(17) 0.0084(15) 0.0014(14) 0.0068(15)
C59 0.0230(15) 0.0237(15) 0.0122(14) 0.0082(12) 0.0017(11) 0.0027(11)
C26 0.0321(18) 0.0214(16) 0.0276(18) 0.0039(14) 0.0099(14) -0.0071(13)
C58 0.0279(16) 0.0172(14) 0.0189(15) 0.0057(12) 0.0035(12) 0.0027(11)
C24 0.0349(17) 0.0161(14) 0.0161(15) 0.0016(12) 0.0020(12) -0.0009(12)
C47 0.0155(13) 0.0224(15) 0.0248(16) 0.0136(13) 0.0049(11) 0.0009(11)
C36 0.0271(16) 0.0213(15) 0.0294(18) 0.0103(14) 0.0093(13) 0.0070(12)
C27 0.045(2) 0.0172(15) 0.0202(16) 0.0077(13) 0.0036(14) -0.0052(13)
C35 0.0208(15) 0.0198(14) 0.0237(16) 0.0069(13) 0.0064(12) 0.0044(11)
C44 0.0205(15) 0.0357(18) 0.0262(17) 0.0125(15) 0.0030(12) 0.0107(13)
C54 0.0259(15) 0.0223(15) 0.0153(14) 0.0081(12) 0.0029(11) 0.0052(12)
C32 0.0202(15) 0.0352(18) 0.0292(18) 0.0165(15) -0.0029(13) -0.0049(13)
C30 0.0271(16) 0.0210(15) 0.0183(15) 0.0075(13) 0.0054(12) -0.0019(12)
C31 0.0255(16) 0.0275(17) 0.0221(16) 0.0096(14) -0.0031(12) -0.0064(12)
C57 0.0286(16) 0.0198(15) 0.0249(17) 0.0091(13) 0.0028(13) 0.0089(12)
C64 0.0197(14) 0.0226(15) 0.0199(15) 0.0111(13) -0.0013(11) -0.0008(11)
C25 0.0254(16) 0.0192(15) 0.0250(17) 0.0050(13) -0.0003(12) -0.0026(12)
C46 0.0200(14) 0.0242(15) 0.0146(14) 0.0085(12) 0.0034(11) 0.0021(11)
C15 0.046(2) 0.0290(18) 0.0270(18) 0.0098(16) -0.0039(15) 0.0127(16)
C62 0.0169(15) 0.0371(19) 0.036(2) 0.0136(16) -0.0033(13) 0.0028(13)
C49 0.0300(18) 0.040(2) 0.050(2) 0.0247(19) 0.0231(17) 0.0166(15)
C61 0.0223(16) 0.0321(18) 0.0263(18) 0.0075(15) 0.0003(13) -0.0088(13)
C1 0.057(2) 0.0193(16) 0.0255(18) 0.0100(15) 0.0092(16) 0.0038(15)
C21 0.059(2) 0.042(2) 0.0218(18) 0.0203(17) 0.0035(16) 0.0151(18)
C40 0.0245(16) 0.0252(16) 0.0246(17) 0.0077(14) 0.0070(12) 0.0031(12)
C43 0.0267(16) 0.0223(15) 0.0220(16) 0.0121(13) 0.0039(12) 0.0075(12)
C42 0.0199(14) 0.0227(15) 0.0165(14) 0.0095(12) -0.0020(11) -0.0008(11)
C60 0.0264(16) 0.0219(15) 0.0208(16) 0.0070(13) 0.0011(12) -0.0008(12)
C37 0.0333(19) 0.0315(18) 0.037(2) 0.0178(16) 0.0019(15) 0.0107(14)
C55 0.0260(16) 0.0288(17) 0.0172(15) 0.0079(13) 0.0068(12) 0.0043(12)
C63 0.0241(16) 0.0267(16) 0.0291(18) 0.0138(14) 0.0008(13) 0.0059(12)
C48 0.0242(16) 0.0293(17) 0.0356(19) 0.0191(16) 0.0086(14) 0.0061(13)
C33 0.0199(15) 0.0354(18) 0.0240(17) 0.0143(15) 0.0062(12) 0.0014(13)
C17 0.046(2) 0.038(2) 0.0181(17) 0.0113(16) -0.0021(14) 0.0076(16)
C18 0.044(2) 0.040(2) 0.0170(16) 0.0146(15) 0.0058(14) 0.0086(16)
C50 0.0182(16) 0.037(2) 0.070(3) 0.032(2) 0.0115(17) 0.0115(14)
C56 0.0279(17) 0.0280(17) 0.0204(16) 0.0058(14) 0.0034(13) 0.0090(13)
C19 0.047(2) 0.042(2) 0.0283(19) 0.0236(18) 0.0020(16) -0.0042(17)
C39 0.0244(17) 0.039(2) 0.044(2) 0.0168(18) 0.0152(15) 0.0078(14)
C38 0.0235(17) 0.042(2) 0.048(2) 0.0163(19) 0.0075(16) 0.0151(15)
C20 0.069(3) 0.0281(19) 0.0253(19) 0.0139(16) 0.0028(18) 0.0013(18)
C11 0.071(3) 0.0217(18) 0.037(2) 0.0075(17) 0.013(2) -0.0065(17)
C14 0.085(3) 0.038(2) 0.051(3) 0.020(2) 0.004(2) -0.004(2)
C8 0.090(3) 0.0186(17) 0.0238(19) 0.0084(15) 0.0173(19) -0.0032(18)
C13 0.082(3) 0.038(2) 0.048(3) 0.012(2) 0.026(2) 0.000(2)
C9 0.059(3) 0.036(2) 0.045(2) 0.018(2) 0.014(2) 0.0027(19)
C10 0.067(3) 0.034(2) 0.041(2) 0.0094(19) 0.003(2) -0.0118(19)
C12 0.080(3) 0.032(2) 0.042(2) 0.0169(19) 0.021(2) -0.007(2)
C5A 0.036(5) 0.043(5) 0.037(6) 0.024(5) 0.017(5) 0.017(4)
C5B 0.065(7) 0.023(6) 0.035(6) 0.014(5) -0.002(5) 0.012(5)
C7B 0.046(4) 0.030(4) 0.032(4) 0.017(3) -0.002(3) 0.010(3)
C4A 0.056(5) 0.023(3) 0.014(3) -0.004(3) -0.003(3) 0.018(3)
C6A 0.044(4) 0.025(3) 0.032(4) 0.001(3) 0.011(3) 0.005(3)
C3A 0.053(5) 0.025(4) 0.036(4) 0.013(3) -0.004(3) 0.015(3)
C7A 0.050(5) 0.031(4) 0.036(5) 0.012(4) -0.012(4) 0.008(4)
C2B 0.048(5) 0.034(4) 0.028(4) 0.016(3) 0.007(4) 0.014(4)
C6B 0.065(5) 0.022(3) 0.025(4) 0.017(3) -0.005(3) 0.005(3)
C4B 0.060(5) 0.035(4) 0.027(4) 0.017(3) -0.006(3) 0.004(3)
C2A 0.058(5) 0.024(4) 0.027(4) 0.012(4) 0.002(4) 0.006(3)
C3B 0.053(5) 0.035(4) 0.036(5) 0.018(4) -0.017(4) 0.009(4)
O2B 0.051(5) 0.052(5) 0.061(7) 0.031(6) 0.019(5) 0.004(3)
O2A 0.081(5) 0.028(5) 0.049(4) 0.026(4) 0.005(3) 0.011(4)
Mo1 0.0926(3) 0.01376(14) 0.02337(16) 0.00442(12) -0.02024(17) 0.01048(15)

loop_
_atom_type_symbol
_atom_type_description
_atom_type_scat_dispersion_real
_atom_type_scat_dispersion_imag
_atom_type_scat_source
Al Al 0.0645 0.0514 'International Tables Vol C Tables 4.2.6.8 and 6.1.1.4'
C C 0.0033 0.0016 'International Tables Vol C Tables 4.2.6.8 and 6.1.1.4'
Cl Cl 0.1484 0.1585 'International Tables Vol C Tables 4.2.6.8 and 6.1.1.4'
Cu Cu 0.3201 1.2651 'International Tables Vol C Tables 4.2.6.8 and 6.1.1.4'
F F 0.0171 0.0103 'International Tables Vol C Tables 4.2.6.8 and 6.1.1.4'
H H 0.0000 0.0000 'International Tables Vol C Tables 4.2.6.8 and 6.1.1.4'
Mo Mo -1.6832 0.6857 'International Tables Vol C Tables 4.2.6.8 and 6.1.1.4'
O O 0.0106 0.0060 'International Tables Vol C Tables 4.2.6.8 and 6.1.1.4'
P P 0.1023 0.0942 'International Tables Vol C Tables 4.2.6.8 and 6.1.1.4'

loop_
_exptl_crystal_face_index_h
_exptl_crystal_face_index_k
_exptl_crystal_face_index_l
_exptl_crystal_face_perp_dist
15 -8 4 0.0891
-1 -20 28 0.1141
11 10 -24 0.1369
1 19 10 0.0543
-4 -24 6 0.0509
-8 -19 2 0.0493
-9 20 -19 0.0737
0 -19 -12 0.0394
0 18 12 0.0575
-5 -24 15 0.0770
-14 -10 3 0.0811
-14 -6 15 0.0945
15 -9 7 0.0891
-9 -6 -18 0.0568
-3 -8 31 0.1125
-12 -1 22 0.1099
-9 12 -23 0.0704
8 20 -18 0.1283
0 -14 -18 0.0429

loop_
_geom_angle_atom_site_label_1
_geom_angle_atom_site_label_2
_geom_angle_atom_site_label_3
_geom_angle
_geom_angle_site_symmetry_1
_geom_angle_site_symmetry_3
P3 Mo4 Mo3 51.016(19) . .
P4 Mo4 Mo3 53.215(19) . .
P4 Mo4 P3 51.26(3) . .
C22 Mo4 Mo3 124.06(9) . .
C22 Mo4 P3 73.08(9) . .
C22 Mo4 P4 92.56(9) . .
C22 Mo4 C23 86.46(13) . .
C22 Mo4 C28 86.58(12) . .
C22 Mo4 C26 117.24(13) . .
C22 Mo4 C24 119.44(11) . .
C22 Mo4 C27 85.59(12) . .
C22 Mo4 C25 142.67(12) . .
C23 Mo4 Mo3 84.27(9) . .
C23 Mo4 P3 78.16(9) . .
C23 Mo4 P4 126.83(9) . .
C23 Mo4 C28 96.43(12) . .
C23 Mo4 C26 141.97(12) . .
C23 Mo4 C24 84.68(12) . .
C23 Mo4 C27 131.99(12) . .
C23 Mo4 C25 108.74(12) . .
C28 Mo4 Mo3 149.26(8) . .
C28 Mo4 P3 159.15(8) . .
C28 Mo4 P4 136.63(9) . .
C28 Mo4 C26 58.87(12) . .
C28 Mo4 C24 35.79(10) . .
C28 Mo4 C27 35.87(11) . .
C28 Mo4 C25 58.59(11) . .
C26 Mo4 Mo3 102.83(9) . .
C26 Mo4 P3 135.03(8) . .
C26 Mo4 P4 83.85(8) . .
C26 Mo4 C25 34.86(11) . .
C24 Mo4 Mo3 114.39(8) . .
C24 Mo4 P3 158.24(8) . .
C24 Mo4 P4 137.88(8) . .
C24 Mo4 C26 58.15(11) . .
C24 Mo4 C25 34.50(11) . .
C27 Mo4 Mo3 137.21(9) . .
C27 Mo4 P3 142.43(8) . .
C27 Mo4 P4 100.79(9) . .
C27 Mo4 C26 35.33(12) . .
C27 Mo4 C24 59.23(11) . .
C27 Mo4 C25 58.65(11) . .
C25 Mo4 Mo3 91.95(8) . .
C25 Mo4 P3 142.25(8) . .
C25 Mo4 P4 103.58(8) . .
P3 Mo3 Mo4 53.155(19) . .
P3 Mo3 P4 51.21(3) . .
P4 Mo3 Mo4 50.922(19) . .
C16 Mo3 Mo4 85.20(10) . .
C16 Mo3 P3 125.50(10) . .
C16 Mo3 P4 76.02(10) . .
C16 Mo3 C21 96.65(14) . .
C16 Mo3 C17 83.53(14) . .
C16 Mo3 C18 107.23(13) . .
C16 Mo3 C19 140.81(13) . .
C16 Mo3 C20 131.98(14) . .
C15 Mo3 Mo4 127.15(10) . .
C15 Mo3 P3 90.73(10) . .
C15 Mo3 P4 76.74(10) . .
C15 Mo3 C16 89.32(15) . .
C15 Mo3 C21 84.99(14) . .
C15 Mo3 C17 117.72(13) . .
C15 Mo3 C18 140.71(14) . .
C15 Mo3 C19 115.38(15) . .
C15 Mo3 C20 83.90(15) . .
C21 Mo3 Mo4 147.86(10) . .
C21 Mo3 P3 137.62(11) . .
C21 Mo3 P4 160.29(10) . .
C21 Mo3 C17 35.56(13) . .
C21 Mo3 C18 58.37(13) . .
C21 Mo3 C19 58.66(14) . .
C21 Mo3 C20 35.48(13) . .
C17 Mo3 Mo4 113.77(9) . .
C17 Mo3 P3 140.97(9) . .
C17 Mo3 P4 154.99(10) . .
C17 Mo3 C18 34.79(12) . .
C17 Mo3 C19 58.46(13) . .
C18 Mo3 Mo4 90.32(8) . .
C18 Mo3 P3 106.43(9) . .
C18 Mo3 P4 141.14(9) . .
C19 Mo3 Mo4 100.68(9) . .
C19 Mo3 P3 86.11(9) . .
C19 Mo3 P4 136.74(9) . .
C19 Mo3 C18 34.96(13) . .
C20 Mo3 Mo4 134.97(10) . .
C20 Mo3 P3 102.14(10) . .
C20 Mo3 P4 145.98(10) . .
C20 Mo3 C17 58.95(13) . .
C20 Mo3 C18 58.35(13) . .
C20 Mo3 C19 35.15(13) . .
P2 Mo2 Mo1 50.76(2) . .
P1 Mo2 P2 49.53(3) . .
P1 Mo2 Mo1 52.83(2) . .
C11 Mo2 P2 138.94(11) . .
C11 Mo2 P1 105.66(10) . .
C11 Mo2 Mo1 88.39(11) . .
C14 Mo2 P2 148.38(12) . .
C14 Mo2 P1 105.86(12) . .
C14 Mo2 C11 58.17(16) . .
C14 Mo2 C10 35.35(15) . .
C14 Mo2 C12 58.82(17) . .
C14 Mo2 Mo1 135.96(12) . .
C8 Mo2 P2 74.05(12) . .
C8 Mo2 P1 122.95(12) . .
C8 Mo2 C11 113.02(14) . .
C8 Mo2 C14 129.77(17) . .
C8 Mo2 C13 94.68(17) . .
C8 Mo2 C10 144.84(15) . .
C8 Mo2 C12 86.49(15) . .
C8 Mo2 Mo1 87.49(13) . .
C13 Mo2 P2 161.58(12) . .
C13 Mo2 P1 141.86(12) . .
C13 Mo2 C11 58.70(15) . .
C13 Mo2 C14 36.03(16) . .
C13 Mo2 C10 59.40(16) . .
C13 Mo2 C12 35.35(15) . .
C13 Mo2 Mo1 145.08(12) . .
C9 Mo2 P2 78.47(12) . .
C9 Mo2 P1 89.80(12) . .
C9 Mo2 C11 140.21(17) . .
C9 Mo2 C14 82.52(17) . .
C9 Mo2 C8 86.26(16) . .
C9 Mo2 C13 86.42(17) . .
C9 Mo2 C10 112.85(17) . .
C9 Mo2 C12 120.11(16) . .
C9 Mo2 Mo1 128.48(12) . .
C10 Mo2 P2 136.68(11) . .
C10 Mo2 P1 87.74(11) . .
C10 Mo2 C11 34.63(14) . .
C10 Mo2 Mo1 100.93(11) . .
C12 Mo2 P2 152.55(12) . .
C12 Mo2 P1 140.70(11) . .
C12 Mo2 C11 35.05(14) . .
C12 Mo2 C10 58.51(15) . .
C12 Mo2 Mo1 110.44(12) . .
P4 Cu1 P3 54.18(3) . .
P2 Cu1 P3 108.64(3) . .
P2 Cu1 P4 133.06(3) . .
P2 Cu1 P1 109.01(3) . 2_657
P1 Cu1 P3 132.20(3) 2_657 .
P1 Cu1 P4 112.81(3) 2_657 .
Mo3 P3 Mo4 75.83(2) . .
Cu1 P3 Mo4 109.29(3) . .
Cu1 P3 Mo3 114.66(3) . .
P4 P3 Mo4 62.54(3) . .
P4 P3 Mo3 66.17(3) . .
P4 P3 Cu1 61.55(3) . .
Mo4 P4 Mo3 75.86(2) . .
Cu1 P4 Mo4 113.95(3) . .
Cu1 P4 Mo3 114.01(3) . .
P3 P4 Mo4 66.19(3) . .
P3 P4 Mo3 62.62(3) . .
P3 P4 Cu1 64.28(3) . .
Cu1 P2 Mo2 122.84(4) . .
Cu1 P2 Mo1 159.91(5) . .
P1 P2 Mo2 63.97(4) . .
P1 P2 Cu1 124.58(4) . .
P1 P2 Mo1 66.99(3) . .
Mo1 P2 Mo2 76.29(3) . .
F1 Al1 O11 109.67(9) . .
F1 Al1 O10 109.60(9) . .
F1 Al1 O9 109.07(10) . .
O10 Al1 O11 108.60(10) . .
O10 Al1 O9 110.00(10) . .
O9 Al1 O11 109.90(10) . .
Mo2 P1 Mo1 75.86(3) . .
Cu1 P1 Mo2 132.22(4) 2_657 .
Cu1 P1 Mo1 151.72(5) 2_657 .
P2 P1 Mo2 66.49(4) . .
P2 P1 Cu1 125.40(5) . 2_657
P2 P1 Mo1 63.25(3) . .
C53 O11 Al1 136.48(18) . .
C41 O10 Al1 138.47(17) . .
C29 O9 Al1 136.85(18) . .
O7 C22 Mo4 177.4(3) . .
O8 C23 Mo4 176.2(3) . .
F10 C34 F11 107.9(2) . .
F10 C34 C29 109.8(2) . .
F10 C34 C33 108.0(2) . .
F11 C34 C29 113.1(2) . .
F11 C34 C33 104.3(2) . .
C33 C34 C29 113.4(2) . .
O9 C29 C34 106.0(2) . .
O9 C29 C35 111.5(2) . .
O9 C29 C30 109.0(2) . .
C34 C29 C30 105.3(2) . .
C35 C29 C34 115.4(2) . .
C35 C29 C30 109.4(2) . .
O10 C41 C47 112.1(2) . .
O10 C41 C46 105.7(2) . .
O10 C41 C42 108.9(2) . .
C47 C41 C46 115.4(2) . .
C47 C41 C42 108.8(2) . .
C46 C41 C42 105.8(2) . .
O11 C53 C59 111.5(2) . .
O11 C53 C58 106.2(2) . .
O11 C53 C54 108.9(2) . .
C59 C53 C58 116.3(2) . .
C59 C53 C54 108.1(2) . .
C58 C53 C54 105.4(2) . .
F31 C52 C51 115.1(3) . .
F31 C52 C47 121.6(2) . .
C51 C52 C47 123.2(3) . .
F30 C51 C52 120.1(3) . .
F30 C51 C50 119.7(3) . .
C52 C51 C50 120.2(3) . .
C24 C28 Mo4 73.74(17) . .
C27 C28 Mo4 72.34(17) . .
C27 C28 C24 107.7(3) . .
F24 C45 C44 108.3(2) . .
F24 C45 C46 106.9(2) . .
F23 C45 F24 107.4(2) . .
F23 C45 C44 109.7(3) . .
F23 C45 C46 112.8(2) . .
C44 C45 C46 111.5(2) . .
O6 C16 Mo3 176.5(3) . .
C64 C59 C53 117.8(3) . .
C60 C59 C53 127.3(3) . .
C60 C59 C64 114.7(3) . .
C27 C26 Mo4 70.74(18) . .
C27 C26 C25 108.5(3) . .
C25 C26 Mo4 73.90(18) . .
F41 C58 F40 108.0(2) . .
F41 C58 C53 109.9(2) . .
F41 C58 C57 108.4(2) . .
F40 C58 C53 113.4(2) . .
F40 C58 C57 103.8(2) . .
C57 C58 C53 112.9(2) . .
C28 C24 Mo4 70.47(16) . .
C25 C24 Mo4 74.31(18) . .
C25 C24 C28 108.3(3) . .
C52 C47 C41 117.5(2) . .
C48 C47 C41 128.2(3) . .
C48 C47 C52 114.2(3) . .
F12 C36 C35 122.4(3) . .
F12 C36 C37 114.6(3) . .
C37 C36 C35 122.9(3) . .
C28 C27 Mo4 71.79(17) . .
C26 C27 Mo4 73.94(18) . .
C26 C27 C28 107.6(3) . .
C36 C35 C29 127.7(3) . .
C36 C35 C40 114.9(3) . .
C40 C35 C29 117.3(3) . .
F22 C44 F21 107.9(2) . .
F22 C44 C45 109.3(3) . .
F22 C44 C43 109.2(3) . .
F21 C44 C45 108.5(3) . .
F21 C44 C43 109.4(3) . .
C43 C44 C45 112.4(2) . .
F33 C54 F32 106.6(2) . .
F33 C54 C53 111.3(2) . .
F33 C54 C55 106.0(2) . .
F32 C54 C53 109.3(2) . .
F32 C54 C55 108.1(2) . .
C55 C54 C53 115.2(2) . .
F7 C32 C31 108.3(3) . .
F7 C32 C33 108.4(3) . .
F6 C32 F7 107.8(2) . .
F6 C32 C31 109.7(3) . .
F6 C32 C33 109.5(3) . .
C31 C32 C33 113.0(2) . .
F3 C30 F2 106.5(2) . .
F3 C30 C29 111.2(2) . .
F3 C30 C31 106.4(2) . .
F2 C30 C29 109.6(2) . .
F2 C30 C31 108.3(2) . .
C31 C30 C29 114.4(2) . .
F4 C31 F5 107.0(2) . .
F4 C31 C32 108.0(3) . .
F4 C31 C30 110.1(2) . .
F5 C31 C32 108.1(2) . .
F5 C31 C30 108.5(3) . .
C32 C31 C30 114.9(3) . .
F38 C57 F39 107.0(2) . .
F38 C57 C58 112.6(2) . .
F38 C57 C56 108.7(3) . .
F39 C57 C58 108.1(2) . .
F39 C57 C56 108.2(2) . .
C56 C57 C58 112.0(2) . .
F46 C64 C59 122.0(3) . .
F46 C64 C63 114.8(3) . .
C63 C64 C59 123.2(3) . .
C26 C25 Mo4 71.25(18) . .
C24 C25 Mo4 71.19(17) . .
C24 C25 C26 107.9(3) . .
F26 C46 C41 113.9(2) . .
F26 C46 C45 103.7(2) . .
F25 C46 F26 108.0(2) . .
F25 C46 C41 109.4(2) . .
F25 C46 C45 108.7(2) . .
C45 C46 C41 112.9(2) . .
O5 C15 Mo3 177.0(3) . .
F44 C62 C61 121.0(3) . .
F44 C62 C63 120.0(3) . .
C61 C62 C63 118.9(3) . .
F28 C49 C48 119.8(3) . .
F28 C49 C50 119.7(3) . .
C48 C49 C50 120.6(3) . .
F43 C61 C62 120.0(3) . .
F43 C61 C60 119.4(3) . .
C62 C61 C60 120.6(3) . .
O1 C1 Mo1 178.8(3) . .
C17 C21 Mo3 73.69(19) . .
C20 C21 Mo3 72.83(19) . .
C20 C21 C17 108.4(3) . .
F16 C40 C35 122.6(3) . .
F16 C40 C39 115.6(3) . .
C39 C40 C35 121.7(3) . .
F19 C43 F20 107.6(2) . .
F19 C43 C44 108.3(2) . .
F19 C43 C42 109.9(2) . .
F20 C43 C44 108.0(2) . .
F20 C43 C42 108.7(2) . .
C44 C43 C42 114.1(2) . .
F17 C42 F18 107.3(2) . .
F17 C42 C41 110.9(2) . .
F17 C42 C43 106.0(2) . .
F18 C42 C41 109.0(2) . .
F18 C42 C43 107.8(2) . .
C43 C42 C41 115.4(2) . .
F42 C60 C59 123.0(3) . .
F42 C60 C61 114.4(3) . .
C61 C60 C59 122.6(3) . .
F13 C37 C36 119.5(3) . .
F13 C37 C38 119.6(3) . .
C38 C37 C36 120.9(3) . .
F35 C55 F34 108.2(3) . .
F35 C55 C54 109.7(2) . .
F35 C55 C56 109.1(2) . .
F34 C55 C54 107.3(2) . .
F34 C55 C56 108.7(2) . .
C56 C55 C54 113.8(3) . .
F45 C63 C64 119.5(3) . .
F45 C63 C62 120.5(3) . .
C62 C63 C64 120.0(3) . .
F27 C48 C47 122.2(3) . .
F27 C48 C49 114.7(3) . .
C49 C48 C47 123.1(3) . .
F8 C33 F9 107.5(3) . .
F8 C33 C34 112.1(2) . .
F8 C33 C32 109.1(2) . .
F9 C33 C34 107.5(2) . .
F9 C33 C32 108.3(3) . .
C32 C33 C34 112.0(3) . .
C21 C17 Mo3 70.76(19) . .
C18 C17 Mo3 73.58(18) . .
C18 C17 C21 107.4(3) . .
C17 C18 Mo3 71.63(19) . .
C17 C18 C19 108.4(3) . .
C19 C18 Mo3 71.9(2) . .
F29 C50 C51 120.5(3) . .
F29 C50 C49 120.9(3) . .
C51 C50 C49 118.6(3) . .
F36 C56 C57 108.8(3) . .
F36 C56 C55 108.4(3) . .
F37 C56 F36 108.2(2) . .
F37 C56 C57 108.9(2) . .
F37 C56 C55 109.5(3) . .
C55 C56 C57 113.0(2) . .
C18 C19 Mo3 73.1(2) . .
C20 C19 Mo3 71.2(2) . .
C20 C19 C18 107.8(3) . .
F15 C39 C40 118.6(3) . .
F15 C39 C38 120.6(3) . .
C38 C39 C40 120.8(3) . .
F14 C38 C37 121.0(3) . .
F14 C38 C39 120.2(3) . .
C37 C38 C39 118.7(3) . .
C21 C20 Mo3 71.7(2) . .
C21 C20 C19 108.0(3) . .
C19 C20 Mo3 73.7(2) . .
C10 C11 Mo2 72.2(2) . .
C10 C11 C12 108.2(4) . .
C12 C11 Mo2 70.4(2) . .
C13 C14 Mo2 71.7(3) . .
C10 C14 Mo2 75.0(3) . .
C10 C14 C13 108.9(4) . .
O3 C8 Mo2 178.4(4) . .
C14 C13 Mo2 72.2(3) . .
C12 C13 Mo2 73.7(3) . .
C12 C13 C14 107.2(4) . .
O4 C9 Mo2 176.2(4) . .
C11 C10 Mo2 73.2(2) . .
C11 C10 C14 107.0(4) . .
C14 C10 Mo2 69.7(3) . .
C11 C12 Mo2 74.5(2) . .
C13 C12 Mo2 70.9(2) . .
C13 C12 C11 108.6(4) . .
C4A C5A C6A 107.9(8) . .
C4A C5A Mo1 71.7(6) . .
C6A C5A Mo1 72.8(6) . .
C6B C5B Mo1 68.0(7) . .
C4B C5B C6B 107.7(13) . .
C4B C5B Mo1 69.8(6) . .
C6B C7B C3B 107.1(7) . .
C6B C7B Mo1 79.0(4) . .
C3B C7B Mo1 72.5(4) . .
C5A C4A C3A 109.4(7) . .
C5A C4A Mo1 76.8(6) . .
C3A C4A Mo1 71.3(4) . .
C5A C6A Mo1 74.5(7) . .
C7A C6A C5A 107.7(8) . .
C7A C6A Mo1 70.6(4) . .
C4A C3A C7A 106.5(7) . .
C4A C3A Mo1 75.6(4) . .
C7A C3A Mo1 73.4(4) . .
C6A C7A C3A 108.5(7) . .
C6A C7A Mo1 77.4(4) . .
C3A C7A Mo1 72.5(4) . .
O2B C2B Mo1 171.5(9) . .
C5B C6B Mo1 77.9(6) . .
C7B C6B C5B 108.6(9) . .
C7B C6B Mo1 65.5(4) . .
C5B C4B C3B 108.2(10) . .
C5B C4B Mo1 77.2(7) . .
C3B C4B Mo1 65.6(4) . .
O2A C2A Mo1 174.6(11) . .
C7B C3B Mo1 69.9(4) . .
C4B C3B C7B 108.3(8) . .
C4B C3B Mo1 79.0(5) . .
P2 Mo1 Mo2 52.95(3) . .
P2 Mo1 P1 49.77(3) . .
P2 Mo1 C5A 93.8(3) . .
P2 Mo1 C5B 105.1(4) . .
P2 Mo1 C4A 125.16(17) . .
P2 Mo1 C6A 81.50(16) . .
P2 Mo1 C3A 135.40(19) . .
P2 Mo1 C7A 103.59(18) . .
P1 Mo1 Mo2 51.31(2) . .
P1 Mo1 C5A 95.1(2) . .
P1 Mo1 C6A 108.95(17) . .
C1 Mo1 Mo2 84.87(11) . .
C1 Mo1 P2 122.23(10) . .
C1 Mo1 P1 73.73(10) . .
C1 Mo1 C5A 103.2(3) . .
C1 Mo1 C5B 101.8(4) . .
C1 Mo1 C7B 93.9(2) . .
C1 Mo1 C4A 83.06(19) . .
C1 Mo1 C6A 134.89(19) . .
C1 Mo1 C3A 97.0(2) . .
C1 Mo1 C7A 131.0(2) . .
C1 Mo1 C6B 79.4(2) . .
C1 Mo1 C4B 134.1(2) . .
C1 Mo1 C3B 131.4(2) . .
C5A Mo1 Mo2 142.3(3) . .
C5B Mo1 Mo2 78.4(4) . .
C5B Mo1 P1 129.6(4) . .
C7B Mo1 Mo2 135.6(2) . .
C7B Mo1 P2 143.6(2) . .
C7B Mo1 P1 166.0(2) . .
C7B Mo1 C5B 58.3(5) . .
C7B Mo1 C6B 35.6(3) . .
C7B Mo1 C4B 59.9(3) . .
C7B Mo1 C3B 37.5(3) . .
C4A Mo1 Mo2 162.28(14) . .
C4A Mo1 P1 112.46(15) . .
C4A Mo1 C5A 31.5(4) . .
C4A Mo1 C6A 53.6(2) . .
C6A Mo1 Mo2 133.28(15) . .
C6A Mo1 C5A 32.7(3) . .
C3A Mo1 Mo2 162.9(2) . .
C3A Mo1 P1 145.47(19) . .
C3A Mo1 C5A 53.9(3) . .
C3A Mo1 C4A 33.1(2) . .
C3A Mo1 C6A 54.5(2) . .
C3A Mo1 C7A 34.1(2) . .
C7A Mo1 Mo2 141.5(2) . .
C7A Mo1 P1 140.8(2) . .
C7A Mo1 C5A 53.8(3) . .
C7A Mo1 C4A 54.7(3) . .
C7A Mo1 C6A 32.0(3) . .
C2B Mo1 Mo2 133.8(2) . .
C2B Mo1 P2 91.0(2) . .
C2B Mo1 P1 84.1(3) . .
C2B Mo1 C1 94.7(3) . .
C2B Mo1 C5B 145.4(5) . .
C2B Mo1 C7B 90.6(3) . .
C2B Mo1 C6B 123.8(3) . .
C2B Mo1 C4B 120.3(3) . .
C2B Mo1 C3B 89.0(4) . .
C6B Mo1 Mo2 101.6(2) . .
C6B Mo1 P2 139.14(19) . .
C6B Mo1 P1 142.8(2) . .
C6B Mo1 C5B 34.1(4) . .
C6B Mo1 C4B 57.1(3) . .
C4B Mo1 Mo2 89.9(2) . .
C4B Mo1 P2 88.34(19) . .
C4B Mo1 P1 133.7(2) . .
C4B Mo1 C5B 33.0(4) . .
C2A Mo1 Mo2 76.5(3) . .
C2A Mo1 P2 106.6(3) . .
C2A Mo1 P1 127.3(3) . .
C2A Mo1 C1 97.5(3) . .
C2A Mo1 C5A 136.7(4) . .
C2A Mo1 C4A 117.9(3) . .
C2A Mo1 C6A 112.5(3) . .
C2A Mo1 C3A 86.4(3) . .
C2A Mo1 C7A 84.0(4) . .
C3B Mo1 Mo2 125.1(3) . .
C3B Mo1 P2 106.1(2) . .
C3B Mo1 P1 154.6(2) . .
C3B Mo1 C5B 57.3(5) . .
C3B Mo1 C6B 59.2(3) . .
C3B Mo1 C4B 35.4(3) . .

loop_
_geom_bond_atom_site_label_1
_geom_bond_atom_site_label_2
_geom_bond_distance
_geom_bond_site_symmetry_2
Mo4 Mo3 3.0552(4) .
Mo4 P3 2.5217(8) .
Mo4 P4 2.4458(8) .
Mo4 C22 1.982(3) .
Mo4 C23 1.999(3) .
Mo4 C28 2.293(3) .
Mo4 C26 2.341(3) .
Mo4 C24 2.335(3) .
Mo4 C27 2.300(3) .
Mo4 C25 2.375(3) .
Mo3 P3 2.4494(8) .
Mo3 P4 2.5233(8) .
Mo3 C16 1.990(4) .
Mo3 C15 1.975(4) .
Mo3 C21 2.295(3) .
Mo3 C17 2.333(3) .
Mo3 C18 2.358(3) .
Mo3 C19 2.342(4) .
Mo3 C20 2.309(4) .
Mo2 P2 2.5137(10) .
Mo2 P1 2.4632(10) .
Mo2 C11 2.371(4) .
Mo2 C14 2.289(5) .
Mo2 C8 2.004(4) .
Mo2 C13 2.282(5) .
Mo2 C9 1.981(4) .
Mo2 C10 2.357(4) .
Mo2 C12 2.318(4) .
Mo2 Mo1 3.0599(6) .
Cu1 P3 2.3888(9) .
Cu1 P4 2.3312(9) .
Cu1 P2 2.2559(9) .
Cu1 P1 2.2573(9) 2_657
P3 P4 2.1500(11) .
P2 P1 2.0855(12) .
P2 Mo1 2.4394(9) .
Al1 F1 1.6665(17) .
Al1 O11 1.751(2) .
Al1 O10 1.748(2) .
Al1 O9 1.748(2) .
P1 Mo1 2.5145(9) .
F31 C52 1.337(3) .
F46 C64 1.340(3) .
F10 C34 1.346(3) .
F41 C58 1.340(3) .
F17 C42 1.347(3) .
F4 C31 1.341(4) .
F11 C34 1.353(3) .
F26 C46 1.361(3) .
F24 C45 1.360(3) .
F25 C46 1.344(3) .
F38 C57 1.344(4) .
F35 C55 1.331(4) .
F19 C43 1.341(3) .
F18 C42 1.357(3) .
F40 C58 1.359(3) .
F33 C54 1.348(3) .
F23 C45 1.328(3) .
F32 C54 1.354(3) .
F3 C30 1.344(3) .
F2 C30 1.349(3) .
F22 C44 1.342(4) .
F21 C44 1.344(3) .
F34 C55 1.354(3) .
F36 C56 1.351(4) .
F30 C51 1.333(4) .
F39 C57 1.352(3) .
O11 C53 1.369(3) .
F37 C56 1.345(3) .
F5 C31 1.358(4) .
F12 C36 1.339(4) .
F8 C33 1.334(4) .
F7 C32 1.354(4) .
F20 C43 1.345(3) .
F16 C40 1.321(4) .
F9 C33 1.350(3) .
F27 C48 1.342(4) .
F6 C32 1.338(4) .
O10 C41 1.367(3) .
F42 C60 1.333(3) .
O9 C29 1.374(3) .
F45 C63 1.335(3) .
F13 C37 1.348(4) .
F43 C61 1.337(4) .
F44 C62 1.332(3) .
F28 C49 1.338(4) .
O7 C22 1.137(4) .
O1 C1 1.135(4) .
F15 C39 1.332(4) .
F29 C50 1.329(4) .
O8 C23 1.142(4) .
F14 C38 1.339(4) .
O6 C16 1.148(4) .
O5 C15 1.146(4) .
O3 C8 1.148(4) .
C34 C29 1.562(4) .
C34 C33 1.553(4) .
C29 C35 1.556(4) .
C29 C30 1.567(4) .
O4 C9 1.137(5) .
C41 C47 1.553(4) .
C41 C46 1.560(4) .
C41 C42 1.570(4) .
C53 C59 1.554(4) .
C53 C58 1.558(4) .
C53 C54 1.570(4) .
C52 C51 1.370(4) .
C52 C47 1.412(4) .
C51 C50 1.376(5) .
C28 C24 1.423(4) .
C28 C27 1.414(5) .
C45 C44 1.542(5) .
C45 C46 1.556(4) .
C59 C64 1.397(4) .
C59 C60 1.387(4) .
C26 C27 1.409(5) .
C26 C25 1.413(4) .
C58 C57 1.553(4) .
C24 C25 1.397(4) .
C47 C48 1.389(4) .
C36 C35 1.389(4) .
C36 C37 1.373(4) .
C35 C40 1.408(4) .
C44 C43 1.538(4) .
C54 C55 1.549(4) .
C32 C31 1.529(5) .
C32 C33 1.543(5) .
C30 C31 1.534(4) .
C57 C56 1.541(5) .
C64 C63 1.373(4) .
C62 C61 1.363(5) .
C62 C63 1.373(4) .
C49 C48 1.376(4) .
C49 C50 1.377(5) .
C61 C60 1.383(4) .
C1 Mo1 1.985(4) .
C21 C17 1.413(5) .
C21 C20 1.403(5) .
C40 C39 1.386(4) .
C43 C42 1.538(4) .
C37 C38 1.360(5) .
C55 C56 1.529(4) .
C17 C18 1.403(5) .
C18 C19 1.412(5) .
C19 C20 1.405(5) .
C39 C38 1.370(5) .
C11 C10 1.407(6) .
C11 C12 1.413(5) .
C14 C13 1.414(6) .
C14 C10 1.412(6) .
C13 C12 1.397(6) .
C5A C4A 1.379(17) .
C5A C6A 1.442(14) .
C5A Mo1 2.573(13) .
C5B C6B 1.437(19) .
C5B C4B 1.399(17) .
C5B Mo1 2.506(15) .
C7B C6B 1.408(11) .
C7B C3B 1.429(11) .
C7B Mo1 2.204(7) .
C4A C3A 1.415(10) .
C4A Mo1 2.510(7) .
C6A C7A 1.385(11) .
C6A Mo1 2.551(7) .
C3A C7A 1.441(10) .
C3A Mo1 2.454(7) .
C7A Mo1 2.466(8) .
C2B O2B 1.113(12) .
C2B Mo1 1.800(9) .
C6B Mo1 2.377(6) .
C4B C3B 1.423(13) .
C4B Mo1 2.412(7) .
C2A O2A 1.139(12) .
C2A Mo1 1.810(9) .
C3B Mo1 2.238(7) .

loop_
_exptl_oxdiff_crystal_face_indexfrac_h
_exptl_oxdiff_crystal_face_indexfrac_k
_exptl_oxdiff_crystal_face_indexfrac_l
_exptl_oxdiff_crystal_face_x
_exptl_oxdiff_crystal_face_y
_exptl_oxdiff_crystal_face_z
14.9888 -7.9644 4.0432 0.1779 0.1058 -0.9610
-0.9836 -19.9881 27.9417 -0.9327 -0.0786 -0.3888
10.9817 10.0175 -23.9157 0.9295 0.2747 -0.2923
0.9695 18.9717 9.9858 0.2579 -0.9449 -0.0827
-3.9653 -23.9778 5.9730 -0.7221 0.6859 0.0346
-7.9649 -18.9898 1.9673 -0.6584 0.6395 0.3417
-9.0066 19.9661 -18.9931 0.5005 -0.1310 0.8587
0.0300 -18.9689 -11.9786 -0.1958 0.9965 0.0492
-0.0287 17.9703 11.9785 0.1746 -0.9616 -0.0543
-4.9676 -23.9838 14.9524 -0.9047 0.4393 -0.0177
-13.9691 -10.0130 2.9455 -0.6515 0.3225 0.7241
-13.9793 -6.0239 14.9229 -0.7732 -0.1511 0.5975
14.9889 -8.9645 7.0374 0.1051 0.0571 -1.0029
-8.9726 -5.9996 -17.9970 -0.0670 0.7474 0.7122
-2.9979 -8.0092 30.9300 -0.7857 -0.5722 -0.2475
-11.9914 -1.0304 21.9168 -0.7324 -0.5286 0.4214
-8.9944 11.9787 -22.9861 0.4000 0.2593 0.8665
7.9701 19.9959 -17.9367 0.9548 -0.2287 -0.1402
0.0258 -13.9728 -17.9667 0.0133 0.9893 0.1486

loop_
_smtbx_masks_void_nr
_smtbx_masks_void_average_x
_smtbx_masks_void_average_y
_smtbx_masks_void_average_z
_smtbx_masks_void_volume
_smtbx_masks_void_count_electrons
_smtbx_masks_void_content
1 0.000 0.000 -0.601 654.7 183.5 'CH2Cl2, CH2Cl2'
2 0.012 0.335 0.977 11.1 0.0 ?
3 -0.012 0.665 0.023 11.1 0.0 ?
4 0.227 0.309 0.742 9.7 0.0 ?
5 0.773 0.691 0.258 9.7 0.0 ?
